data_7009962
loop_
_publ_author_name
'Sah, Ajay K.'
'Rao, Chebrolu P.'
'Saarenketo, Pauli K.'
'Wegelius, Elina K.'
'Rissanen, Kari'
'Kolehmainen, Erkki'

_publ_section_title
;
 N-Glycosylamines of 4,6-O-ethylidene-\a-D-glucopyranose: synthesis,
 characterisation and structure of CO2H, Cl and F ortho-substituted
 phenyl derivatives and metal ion complexes of the CO2H
 derivative&#x2020;
;
_journal_issue 20
_journal_name_full 'Journal of the Chemical Society, Dalton Transactions'
_journal_page_first 3681
_journal_paper_doi 10.1039/b004854m
_journal_year 2000
_chemical_formula_sum 'C14 H18 Cl N O5'
_chemical_formula_weight 315.74
_chemical_name_systematic
; 
 ? 
;
_space_group_IT_number 19
_symmetry_space_group_name_Hall 'P 2ac 2ab'
_symmetry_space_group_name_H-M 'P 21 21 21'
_atom_sites_solution_hydrogens geom
_atom_sites_solution_primary direct
_atom_sites_solution_secondary difmap
_audit_creation_method SHELXL
_cell_angle_alpha 90.00
_cell_angle_beta 90.00
_cell_angle_gamma 90.00
_cell_formula_units_Z 4
_cell_length_a 7.0572(2)
_cell_length_b 12.3474(3)
_cell_length_c 16.5133(4)
_cell_measurement_temperature 173(2)
_cell_volume 1438.94(6)
_computing_structure_refinement 'SHELXL-97 (Sheldrick, 1998)'
_computing_structure_solution 'SHELXS-97 (Sheldrick, 1998)'
_diffrn_ambient_temperature 173(2)
_diffrn_radiation_monochromator graphite
_diffrn_radiation_source 'fine-focus sealed tube'
_diffrn_radiation_type MoK\a
_diffrn_radiation_wavelength 0.71073
_diffrn_reflns_av_R_equivalents 0.0000
_diffrn_reflns_av_sigmaI/netI 0.0362
_diffrn_reflns_limit_h_max 10
_diffrn_reflns_limit_h_min 0
_diffrn_reflns_limit_k_max 17
_diffrn_reflns_limit_k_min 0
_diffrn_reflns_limit_l_max 23
_diffrn_reflns_limit_l_min 0
_diffrn_reflns_number 2471
_diffrn_reflns_theta_max 30.52
_diffrn_reflns_theta_min 3.14
_exptl_absorpt_coefficient_mu 0.287
_exptl_crystal_density_diffrn 1.457
_exptl_crystal_F_000 664
_exptl_crystal_size_max 0.35
_exptl_crystal_size_mid 0.23
_exptl_crystal_size_min 0.13
_refine_diff_density_max 0.234
_refine_diff_density_min -0.265
_refine_diff_density_rms 0.041
_refine_ls_abs_structure_details 'Flack H D (1983), Acta Cryst. A39, 876-881'
_refine_ls_abs_structure_Flack 0.49(6)
_refine_ls_extinction_method none
_refine_ls_goodness_of_fit_all 1.050
_refine_ls_goodness_of_fit_obs 1.054
_refine_ls_matrix_type full
_refine_ls_number_parameters 262
_refine_ls_number_reflns 2471
_refine_ls_number_restraints 0
_refine_ls_restrained_S_all 1.050
_refine_ls_restrained_S_obs 1.054
_refine_ls_R_factor_all 0.0322
_refine_ls_R_factor_obs 0.0297
_refine_ls_shift/esd_max 0.000
_refine_ls_shift/esd_mean 0.000
_refine_ls_structure_factor_coef Fsqd
_refine_ls_weighting_details 'w=1/[\s^2^(Fo^2^)+(0.0371P)^2^+0.2770P] where P=(Fo^2^+2Fc^2^)/3'
_refine_ls_weighting_scheme calc
_refine_ls_wR_factor_all 0.0796
_refine_ls_wR_factor_obs 0.0780
_reflns_number_observed 2367
_reflns_number_total 2471
_reflns_observed_criterion >2sigma(I)
_cod_data_source_file b004854m.txt
_cod_data_source_block L(Cl)
_cod_depositor_comments
;
The following automatic conversions were performed:

'_refine_ls_weighting_scheme' value 'calc
w=1/[\s^2^(Fo^2^)+(0.0371P)^2^+0.2770P] where P=(Fo^2^+2Fc^2^)/3' was
changed to 'calc'. New tag '_refine_ls_weighting_details' was
created. The value of the new tag was set to
'w=1/[\s^2^(Fo^2^)+(0.0371P)^2^+0.2770P] where P=(Fo^2^+2Fc^2^)/3'.

Automatic conversion script
Id: cif_fix_values 3143 2015-03-26 13:38:13Z robertas 
;
_cod_database_code 7009962

loop_
_symmetry_equiv_pos_as_xyz
'x, y, z'
'-x+1/2, -y, z+1/2'
'x+1/2, -y+1/2, -z'
'-x, y+1/2, -z+1/2'

loop_
_atom_site_aniso_label
_atom_site_aniso_U_11
_atom_site_aniso_U_22
_atom_site_aniso_U_33
_atom_site_aniso_U_23
_atom_site_aniso_U_13
_atom_site_aniso_U_12
C2 0.0198(6) 0.0194(6) 0.0211(6) -0.0025(5) 0.0006(6) -0.0017(5)
C3 0.0188(6) 0.0180(6) 0.0193(6) -0.0011(5) -0.0004(5) -0.0018(5)
C4 0.0209(7) 0.0151(6) 0.0200(6) -0.0015(5) 0.0002(5) 0.0003(5)
C6 0.0200(6) 0.0185(6) 0.0241(7) -0.0012(5) 0.0027(6) -0.0005(5)
C8 0.0206(6) 0.0175(6) 0.0231(6) -0.0012(5) -0.0007(6) -0.0020(6)
C9 0.0275(8) 0.0248(7) 0.0240(7) -0.0056(6) 0.0047(6) -0.0024(6)
C11 0.0242(7) 0.0239(7) 0.0195(6) 0.0006(5) 0.0025(6) -0.0018(6)
C12 0.0274(8) 0.0292(8) 0.0268(7) -0.0001(6) 0.0022(7) -0.0072(7)
C15 0.0222(7) 0.0181(6) 0.0196(6) -0.0024(5) 0.0008(5) -0.0009(6)
C16 0.0232(7) 0.0211(7) 0.0250(7) -0.0007(6) 0.0027(6) -0.0025(6)
C18 0.0327(8) 0.0217(7) 0.0353(8) -0.0035(6) 0.0053(8) -0.0078(7)
C19 0.0441(11) 0.0186(7) 0.0317(8) 0.0015(6) 0.0052(8) -0.0014(7)
C20 0.0341(9) 0.0229(7) 0.0282(8) 0.0012(6) 0.0004(7) 0.0061(7)
C21 0.0240(8) 0.0226(7) 0.0255(7) -0.0003(5) -0.0012(6) 0.0008(6)
Cl17 0.0212(2) 0.0320(2) 0.0466(2) -0.0067(2) -0.0061(2) -0.0021(2)
N14 0.0191(6) 0.0164(5) 0.0345(7) -0.0005(5) -0.0028(6) -0.0010(5)
O1 0.0234(5) 0.0208(5) 0.0242(5) -0.0057(4) 0.0015(4) -0.0040(4)
O5 0.0264(6) 0.0163(5) 0.0251(5) -0.0043(4) 0.0047(5) -0.0004(4)
O7 0.0341(7) 0.0199(5) 0.0359(6) -0.0014(5) 0.0150(6) -0.0026(5)
O10 0.0235(5) 0.0251(5) 0.0290(5) -0.0040(4) 0.0053(5) -0.0019(5)
O13 0.0214(5) 0.0210(5) 0.0194(5) -0.0018(4) 0.0013(4) -0.0047(4)

loop_
_atom_site_label
_atom_site_type_symbol
_atom_site_fract_x
_atom_site_fract_y
_atom_site_fract_z
_atom_site_U_iso_or_equiv
_atom_site_thermal_displace_type
_atom_site_occupancy
_atom_site_calc_flag
_atom_site_refinement_flags
_atom_site_disorder_group
C2 C -0.4974(2) 0.45232(12) 0.15030(9) 0.0201(3) Uani 1 d . .
C3 C -0.4317(2) 0.33752(12) 0.12939(9) 0.0187(3) Uani 1 d . .
C4 C -0.3215(2) 0.34063(11) 0.05149(9) 0.0187(3) Uani 1 d . .
C6 C -0.1544(2) 0.41803(12) 0.06201(10) 0.0209(3) Uani 1 d . .
C8 C -0.2260(2) 0.52941(11) 0.08935(9) 0.0204(3) Uani 1 d . .
C9 C -0.6171(3) 0.44671(14) 0.22647(10) 0.0254(3) Uani 1 d . .
C11 C -0.7039(2) 0.26798(13) 0.19447(9) 0.0226(3) Uani 1 d . .
C12 C -0.8673(3) 0.19240(15) 0.18221(11) 0.0278(3) Uani 1 d . .
C15 C -0.0868(2) 0.71261(12) 0.10032(9) 0.0200(3) Uani 1 d . .
C16 C 0.0690(2) 0.77778(13) 0.11891(9) 0.0231(3) Uani 1 d . .
C18 C 0.0617(3) 0.89011(14) 0.11455(11) 0.0299(4) Uani 1 d . .
C19 C -0.1054(3) 0.94053(14) 0.09121(11) 0.0315(4) Uani 1 d . .
C20 C -0.2608(3) 0.87784(13) 0.07244(10) 0.0284(4) Uani 1 d . .
C21 C -0.2536(2) 0.76536(13) 0.07754(9) 0.0240(3) Uani 1 d . .
H2 H -0.5805(27) 0.4811(14) 0.1028(10) 0.014(4) Uiso 1 d . .
H3 H -0.3502(33) 0.3102(16) 0.1728(12) 0.024(5) Uiso 1 d . .
H4 H -0.4000(25) 0.3673(14) 0.0096(10) 0.009(4) Uiso 1 d . .
H5 H -0.2094(37) 0.2345(21) -0.0158(15) 0.045(7) Uiso 1 d . .
H6 H -0.0731(32) 0.3889(17) 0.1046(13) 0.027(5) Uiso 1 d . .
H7 H 0.0145(42) 0.3804(23) -0.0182(16) 0.052(8) Uiso 1 d . .
H8 H -0.3122(27) 0.5577(14) 0.0463(10) 0.011(4) Uiso 1 d . .
H9A H -0.5328(31) 0.4219(16) 0.2729(12) 0.024(5) Uiso 1 d . .
H9B H -0.6745(28) 0.5167(15) 0.2389(10) 0.017(4) Uiso 1 d . .
H11 H -0.6195(28) 0.2444(15) 0.2384(11) 0.017(4) Uiso 1 d . .
H12A H -0.9372(36) 0.2152(19) 0.1353(14) 0.039(6) Uiso 1 d . .
H12B H -0.8216(41) 0.1213(23) 0.1746(15) 0.052(7) Uiso 1 d . .
H12C H -0.9423(40) 0.1929(22) 0.2286(16) 0.051(7) Uiso 1 d . .
H14 H 0.0248(34) 0.5760(17) 0.1222(12) 0.023(5) Uiso 1 d . .
H18 H 0.1742(35) 0.9279(19) 0.1262(13) 0.034(6) Uiso 1 d . .
H19 H -0.1219(36) 1.0225(18) 0.0875(13) 0.035(6) Uiso 1 d . .
H20 H -0.3796(34) 0.9077(18) 0.0589(14) 0.032(6) Uiso 1 d . .
H21 H -0.3696(36) 0.7235(19) 0.0695(13) 0.037(6) Uiso 1 d . .
Cl17 Cl 0.27974(6) 0.71627(4) 0.14901(3) 0.03327(12) Uani 1 d . .
N14 N -0.0721(2) 0.60071(11) 0.10427(9) 0.0233(3) Uani 1 d . .
O1 O -0.3368(2) 0.51949(9) 0.16275(6) 0.0228(2) Uani 1 d . .
O5 O -0.2624(2) 0.23333(8) 0.03147(7) 0.0226(2) Uani 1 d . .
O7 O -0.0597(2) 0.43348(10) -0.01275(8) 0.0300(3) Uani 1 d . .
O10 O -0.7705(2) 0.37288(9) 0.21160(7) 0.0258(2) Uani 1 d . .
O13 O -0.5938(2) 0.26879(9) 0.12116(6) 0.0206(2) Uani 1 d . .

loop_
_atom_type_symbol
_atom_type_description
_atom_type_scat_dispersion_real
_atom_type_scat_dispersion_imag
_atom_type_scat_source
C C 0.0033 0.0016 'International Tables Vol C Tables 4.2.6.8 and 6.1.1.4'
H H 0.0000 0.0000 'International Tables Vol C Tables 4.2.6.8 and 6.1.1.4'
Cl Cl 0.1484 0.1585 'International Tables Vol C Tables 4.2.6.8 and 6.1.1.4'
N N 0.0061 0.0033 'International Tables Vol C Tables 4.2.6.8 and 6.1.1.4'
O O 0.0106 0.0060 'International Tables Vol C Tables 4.2.6.8 and 6.1.1.4'

loop_
_geom_angle_atom_site_label_1
_geom_angle_atom_site_label_2
_geom_angle_atom_site_label_3
_geom_angle
_geom_angle_site_symmetry_1
_geom_angle_site_symmetry_3
_geom_angle_publ_flag
O1 C2 C9 110.57(12) . . ?
O1 C2 C3 109.37(12) . . ?
C9 C2 C3 108.27(12) . . ?
O13 C3 C4 110.33(11) . . ?
O13 C3 C2 109.17(12) . . ?
C4 C3 C2 109.03(12) . . ?
O5 C4 C3 108.98(11) . . ?
O5 C4 C6 112.42(12) . . ?
C3 C4 C6 108.53(12) . . ?
O7 C6 C4 110.45(12) . . ?
O7 C6 C8 106.93(12) . . ?
C4 C6 C8 109.90(13) . . ?
N14 C8 O1 108.69(12) . . ?
N14 C8 C6 110.82(13) . . ?
O1 C8 C6 110.40(11) . . ?
O10 C9 C2 107.87(12) . . ?
O10 C11 O13 110.08(12) . . ?
O10 C11 C12 110.11(14) . . ?
O13 C11 C12 107.85(12) . . ?
N14 C15 C16 120.31(15) . . ?
N14 C15 C21 122.69(14) . . ?
C16 C15 C21 116.99(14) . . ?
C18 C16 C15 122.3(2) . . ?
C18 C16 Cl17 118.77(14) . . ?
C15 C16 Cl17 118.92(12) . . ?
C19 C18 C16 119.6(2) . . ?
C20 C19 C18 119.14(15) . . ?
C19 C20 C21 121.2(2) . . ?
C20 C21 C15 120.8(2) . . ?
C15 N14 C8 123.53(14) . . ?
C2 O1 C8 111.08(11) . . ?
C11 O10 C9 111.54(13) . . ?
C3 O13 C11 110.85(11) . . ?

loop_
_geom_bond_atom_site_label_1
_geom_bond_atom_site_label_2
_geom_bond_distance
_geom_bond_site_symmetry_2
_geom_bond_publ_flag
C2 O1 1.419(2) . ?
C2 C9 1.517(2) . ?
C2 C3 1.531(2) . ?
C3 O13 1.431(2) . ?
C3 C4 1.504(2) . ?
C4 O5 1.428(2) . ?
C4 C6 1.528(2) . ?
C6 O7 1.417(2) . ?
C6 C8 1.533(2) . ?
C8 N14 1.419(2) . ?
C8 O1 1.448(2) . ?
C9 O10 1.436(2) . ?
C11 O10 1.407(2) . ?
C11 O13 1.439(2) . ?
C11 C12 1.497(2) . ?
C15 N14 1.387(2) . ?
C15 C16 1.397(2) . ?
C15 C21 1.397(2) . ?
C16 C18 1.390(2) . ?
C16 Cl17 1.742(2) . ?
C18 C19 1.388(3) . ?
C19 C20 1.378(3) . ?
C20 C21 1.392(2) . ?

loop_
_geom_torsion_atom_site_label_1
_geom_torsion_atom_site_label_2
_geom_torsion_atom_site_label_3
_geom_torsion_atom_site_label_4
_geom_torsion
_geom_torsion_site_symmetry_1
_geom_torsion_site_symmetry_2
_geom_torsion_site_symmetry_3
_geom_torsion_site_symmetry_4
_geom_torsion_publ_flag
O1 C2 C3 O13 176.94(11) . . . . ?
C9 C2 C3 O13 56.38(15) . . . . ?
O1 C2 C3 C4 -62.5(2) . . . . ?
C9 C2 C3 C4 176.97(12) . . . . ?
O13 C3 C4 O5 -59.4(2) . . . . ?
C2 C3 C4 O5 -179.23(12) . . . . ?
O13 C3 C4 C6 177.90(12) . . . . ?
C2 C3 C4 C6 58.0(2) . . . . ?
O5 C4 C6 O7 66.3(2) . . . . ?
C3 C4 C6 O7 -173.04(12) . . . . ?
O5 C4 C6 C8 -175.93(12) . . . . ?
C3 C4 C6 C8 -55.3(2) . . . . ?
O7 C6 C8 N14 -63.7(2) . . . . ?
C4 C6 C8 N14 176.43(12) . . . . ?
O7 C6 C8 O1 175.86(12) . . . . ?
C4 C6 C8 O1 56.0(2) . . . . ?
O1 C2 C9 O10 -176.65(12) . . . . ?
C3 C2 C9 O10 -56.9(2) . . . . ?
N14 C15 C16 C18 179.0(2) . . . . ?
C21 C15 C16 C18 -0.6(2) . . . . ?
N14 C15 C16 Cl17 -1.3(2) . . . . ?
C21 C15 C16 Cl17 179.15(11) . . . . ?
C15 C16 C18 C19 0.2(3) . . . . ?
Cl17 C16 C18 C19 -179.57(14) . . . . ?
C16 C18 C19 C20 -0.3(3) . . . . ?
C18 C19 C20 C21 0.9(3) . . . . ?
C19 C20 C21 C15 -1.3(3) . . . . ?
N14 C15 C21 C20 -178.4(2) . . . . ?
C16 C15 C21 C20 1.2(2) . . . . ?
C16 C15 N14 C8 177.46(14) . . . . ?
C21 C15 N14 C8 -3.0(2) . . . . ?
O1 C8 N14 C15 -83.2(2) . . . . ?
C6 C8 N14 C15 155.32(14) . . . . ?
C9 C2 O1 C8 -177.41(13) . . . . ?
C3 C2 O1 C8 63.45(15) . . . . ?
N14 C8 O1 C2 177.63(12) . . . . ?
C6 C8 O1 C2 -60.6(2) . . . . ?
O13 C11 O10 C9 -63.2(2) . . . . ?
C12 C11 O10 C9 178.00(13) . . . . ?
C2 C9 O10 C11 61.4(2) . . . . ?
C4 C3 O13 C11 -178.08(12) . . . . ?
C2 C3 O13 C11 -58.29(15) . . . . ?
O10 C11 O13 C3 61.4(2) . . . . ?
C12 C11 O13 C3 -178.46(12) . . . . ?

loop_
_cod_related_entry_id
_cod_related_entry_database
_cod_related_entry_code
1 ChemSpider 30652725
